data_2019115
loop_
_publ_author_name
'Su, Bi-Yun'
'Wang, Jia-Xiang'
'Liu, Xiang'
'Li, Qian-Ding'

_publ_section_title
;
 3,4-Dimethyl-<i>N</i>-[1-(1<i>H</i>-pyrrol-2-yl)ethylidene]aniline and
 the 1-(1-thiophen-2-yl) analogue
;
_journal_issue 9
_journal_name_full 'Acta Crystallographica Section C'
_journal_page_first 1073
_journal_page_last 1076
_journal_paper_doi 10.1107/S0108270113022142
_journal_volume 69
_journal_year 2013
_chemical_formula_iupac 'C14 H16 N2'
_chemical_formula_moiety 'C14 H16 N2'
_chemical_formula_sum 'C14 H16 N2'
_chemical_formula_weight 212.29
_chemical_name_systematic
;
3,4-Dimethyl-<i>N</i>-[1-(1<i>H</i>-pyrrol-2-yl)ethylidene]aniline
;
_space_group_IT_number 14
_symmetry_cell_setting monoclinic
_symmetry_space_group_name_Hall '-P 2ybc'
_symmetry_space_group_name_H-M 'P 1 21/c 1'
_atom_sites_solution_hydrogens geom
_atom_sites_solution_primary direct
_atom_sites_solution_secondary difmap
_audit_creation_method SHELXL-97
_cell_angle_alpha 90.00
_cell_angle_beta 110.448(4)
_cell_angle_gamma 90.00
_cell_formula_units_Z 4
_cell_length_a 13.013(3)
_cell_length_b 10.265(2)
_cell_length_c 9.892(2)
_cell_measurement_reflns_used 838
_cell_measurement_temperature 296(2)
_cell_measurement_theta_max 22.54
_cell_measurement_theta_min 2.59
_cell_volume 1238.1(5)
_computing_cell_refinement '<i>SAINT</i> (Bruker, 2008)'
_computing_data_collection '<i>APEX2</i> (Bruker, 2008)'
_computing_data_reduction '<i>SAINT</i> (Bruker, 2008'
_computing_molecular_graphics '<i>SHELXTL</i> (Sheldrick, 2008)'
_computing_publication_material '<i>publCIF</i> (Westrip, 2010)'
_computing_structure_refinement '<i>SHELXL97</i> (Sheldrick, 2008)'
_computing_structure_solution '<i>SHELXS97</i> (Sheldrick, 2008)'
_diffrn_ambient_temperature 296(2)
_diffrn_measured_fraction_theta_full 1.000
_diffrn_measured_fraction_theta_max 0.978
_diffrn_measurement_device_type 'Bruker APEXII CCD'
_diffrn_measurement_method '\f and \w scans'
_diffrn_radiation_monochromator graphite
_diffrn_radiation_source 'fine-focus sealed tube'
_diffrn_radiation_type MoK\a
_diffrn_radiation_wavelength 0.71073
_diffrn_reflns_av_R_equivalents 0.0468
_diffrn_reflns_av_sigmaI/netI 0.0527
_diffrn_reflns_limit_h_max 7
_diffrn_reflns_limit_h_min -16
_diffrn_reflns_limit_k_max 13
_diffrn_reflns_limit_k_min -12
_diffrn_reflns_limit_l_max 12
_diffrn_reflns_limit_l_min -12
_diffrn_reflns_number 6774
_diffrn_reflns_theta_full 25.00
_diffrn_reflns_theta_max 26.86
_diffrn_reflns_theta_min 2.59
_exptl_absorpt_coefficient_mu 0.068
_exptl_absorpt_correction_T_max 0.9897
_exptl_absorpt_correction_T_min 0.9750
_exptl_absorpt_correction_type multi-scan
_exptl_absorpt_process_details '(<i>SADABS</i>; Bruker, 2008)'
_exptl_crystal_colour colourless
_exptl_crystal_density_diffrn 1.139
_exptl_crystal_density_method 'not measured'
_exptl_crystal_description block
_exptl_crystal_F_000 456
_exptl_crystal_size_max 0.37
_exptl_crystal_size_mid 0.26
_exptl_crystal_size_min 0.15
_refine_diff_density_max 0.171
_refine_diff_density_min -0.156
_refine_ls_extinction_method none
_refine_ls_goodness_of_fit_ref 0.958
_refine_ls_hydrogen_treatment mixed
_refine_ls_matrix_type full
_refine_ls_number_parameters 151
_refine_ls_number_reflns 2603
_refine_ls_number_restraints 0
_refine_ls_restrained_S_all 0.958
_refine_ls_R_factor_all 0.1157
_refine_ls_R_factor_gt 0.0561
_refine_ls_shift/su_max 0.001
_refine_ls_shift/su_mean 0.000
_refine_ls_structure_factor_coef Fsqd
_refine_ls_weighting_details 'calc w=1/[\s^2^(Fo^2^)+(0.1000P)^2^+0.0000P] where P=(Fo^2^+2Fc^2^)/3'
_refine_ls_weighting_scheme calc
_refine_ls_wR_factor_gt 0.1501
_refine_ls_wR_factor_ref 0.1894
_reflns_number_gt 1344
_reflns_number_total 2603
_reflns_threshold_expression I>2sigma(I)
_cod_data_source_file cu3033.cif
_cod_data_source_block I
_cod_original_cell_volume 1238.2(4)
_cod_original_sg_symbol_H-M 'P 21/c '
_cod_database_code 2019115
_cod_database_fobs_code 2019115

loop_
_symmetry_equiv_pos_as_xyz
'x, y, z'
'-x, y+1/2, -z+1/2'
'-x, -y, -z'
'x, -y-1/2, z-1/2'

loop_
_atom_site_type_symbol
_atom_site_label
_atom_site_fract_x
_atom_site_fract_y
_atom_site_fract_z
_atom_site_U_iso_or_equiv
_atom_site_adp_type
_atom_site_calc_flag
_atom_site_refinement_flags
_atom_site_occupancy
_atom_site_symmetry_multiplicity
N N1 -0.17111(16) 0.46605(19) -0.02161(19) 0.0606(5) Uani d . 1 1
H H1 -0.1169(19) 0.500(2) -0.040(2) 0.073 Uiso d . 1 1
N N2 0.03340(15) 0.40619(18) 0.18907(18) 0.0643(6) Uani d . 1 1
C C1 -0.27753(19) 0.4720(2) -0.1073(3) 0.0723(7) Uani d . 1 1
H H1A -0.3055 0.5154 -0.1951 0.087 Uiso calc R 1 1
C C2 -0.3370(2) 0.4029(3) -0.0421(3) 0.0795(8) Uani d . 1 1
H H2 -0.4126 0.3911 -0.0773 0.095 Uiso calc R 1 1
C C3 -0.2642(2) 0.3534(3) 0.0862(3) 0.0748(7) Uani d . 1 1
H H3 -0.2824 0.3022 0.1521 0.090 Uiso calc R 1 1
C C4 -0.15956(18) 0.3937(2) 0.0987(2) 0.0579(6) Uani d . 1 1
C C5 -0.0541(2) 0.3664(2) 0.2080(2) 0.0594(6) Uani d . 1 1
C C6 -0.0547(2) 0.2908(3) 0.3394(3) 0.0915(9) Uani d . 1 1
H H6A -0.0256 0.2051 0.3377 0.137 Uiso calc R 1 1
H H6B -0.1286 0.2840 0.3384 0.137 Uiso calc R 1 1
H H6C -0.0104 0.3353 0.4253 0.137 Uiso calc R 1 1
C C7 0.13719(19) 0.3741(2) 0.2936(2) 0.0601(6) Uani d . 1 1
C C8 0.1881(2) 0.2577(2) 0.2830(2) 0.0744(7) Uani d . 1 1
H H8 0.1532 0.1986 0.2102 0.089 Uiso calc R 1 1
C C9 0.2905(2) 0.2303(3) 0.3809(3) 0.0795(8) Uani d . 1 1
H H9 0.3231 0.1514 0.3731 0.095 Uiso calc R 1 1
C C10 0.34727(19) 0.3147(3) 0.4904(2) 0.0689(7) Uani d . 1 1
C C11 0.2978(2) 0.4342(2) 0.4993(2) 0.0642(6) Uani d . 1 1
C C12 0.1935(2) 0.4612(2) 0.4006(2) 0.0648(6) Uani d . 1 1
H H12 0.1608 0.5404 0.4069 0.078 Uiso calc R 1 1
C C13 0.4574(2) 0.2778(3) 0.5978(3) 0.0988(9) Uani d . 1 1
H H13A 0.4773 0.1926 0.5755 0.148 Uiso calc R 1 1
H H13B 0.4538 0.2775 0.6931 0.148 Uiso calc R 1 1
H H13C 0.5114 0.3398 0.5935 0.148 Uiso calc R 1 1
C C14 0.3561(2) 0.5324(3) 0.6135(3) 0.0956(9) Uani d . 1 1
H H14A 0.3130 0.6105 0.5992 0.143 Uiso calc R 1 1
H H14B 0.4263 0.5521 0.6071 0.143 Uiso calc R 1 1
H H14C 0.3660 0.4970 0.7071 0.143 Uiso calc R 1 1

loop_
_atom_site_aniso_label
_atom_site_aniso_U_11
_atom_site_aniso_U_22
_atom_site_aniso_U_33
_atom_site_aniso_U_12
_atom_site_aniso_U_13
_atom_site_aniso_U_23
N1 0.0576(12) 0.0699(13) 0.0547(10) -0.0015(9) 0.0201(10) 0.0055(9)
N2 0.0624(13) 0.0724(13) 0.0543(11) 0.0006(10) 0.0154(10) 0.0119(9)
C1 0.0597(15) 0.0922(18) 0.0584(13) -0.0008(13) 0.0123(13) 0.0062(13)
C2 0.0620(15) 0.0979(19) 0.0698(15) -0.0160(14) 0.0120(13) 0.0005(15)
C3 0.0743(17) 0.0842(18) 0.0658(15) -0.0177(13) 0.0245(13) -0.0011(13)
C4 0.0655(15) 0.0582(13) 0.0489(11) -0.0062(11) 0.0187(11) 0.0007(10)
C5 0.0715(16) 0.0552(13) 0.0500(12) -0.0038(11) 0.0193(12) 0.0020(10)
C6 0.092(2) 0.109(2) 0.0698(16) -0.0110(16) 0.0233(15) 0.0271(15)
C7 0.0669(14) 0.0634(14) 0.0488(11) -0.0009(11) 0.0187(11) 0.0093(11)
C8 0.0840(18) 0.0665(16) 0.0613(14) 0.0064(13) 0.0112(13) -0.0031(12)
C9 0.0881(19) 0.0778(17) 0.0681(15) 0.0203(15) 0.0217(14) -0.0013(14)
C10 0.0673(15) 0.0826(17) 0.0557(13) 0.0089(13) 0.0203(12) 0.0057(12)
C11 0.0722(16) 0.0750(16) 0.0448(11) -0.0082(13) 0.0196(12) 0.0034(11)
C12 0.0788(16) 0.0639(15) 0.0514(12) 0.0074(13) 0.0225(12) 0.0066(11)
C13 0.0736(18) 0.133(3) 0.0812(18) 0.0164(17) 0.0165(15) 0.0066(18)
C14 0.117(2) 0.090(2) 0.0657(15) -0.0132(17) 0.0139(16) -0.0032(14)

loop_
_atom_type_symbol
_atom_type_description
_atom_type_scat_dispersion_real
_atom_type_scat_dispersion_imag
_atom_type_scat_source
C C 0.0033 0.0016 'International Tables Vol C Tables 4.2.6.8 and 6.1.1.4'
H H 0.0000 0.0000 'International Tables Vol C Tables 4.2.6.8 and 6.1.1.4'
N N 0.0061 0.0033 'International Tables Vol C Tables 4.2.6.8 and 6.1.1.4'

loop_
_geom_angle_atom_site_label_1
_geom_angle_atom_site_label_2
_geom_angle_atom_site_label_3
_geom_angle
_geom_angle_publ_flag
C1 N1 C4 110.39(19) y
C1 N1 H1 126.0(15) ?
C4 N1 H1 123.6(15) ?
C5 N2 C7 119.03(18) ?
N1 C1 C2 107.8(2) y
N1 C1 H1A 126.1 ?
C2 C1 H1A 126.1 ?
C1 C2 C3 107.7(2) y
C1 C2 H2 126.2 ?
C3 C2 H2 126.2 ?
C2 C3 C4 107.9(2) y
C2 C3 H3 126.0 ?
C4 C3 H3 126.0 ?
N1 C4 C3 106.2(2) y
N1 C4 C5 122.9(2) y
C3 C4 C5 130.9(2) y
N2 C5 C4 119.17(19) y
N2 C5 C6 124.0(2) ?
C4 C5 C6 116.9(2) ?
C5 C6 H6A 109.5 ?
C5 C6 H6B 109.5 ?
H6A C6 H6B 109.5 ?
C5 C6 H6C 109.5 ?
H6A C6 H6C 109.5 ?
H6B C6 H6C 109.5 ?
C12 C7 C8 118.3(2) ?
C12 C7 N2 121.4(2) ?
C8 C7 N2 120.1(2) ?
C9 C8 C7 119.6(2) ?
C9 C8 H8 120.2 ?
C7 C8 H8 120.2 ?
C8 C9 C10 123.0(2) ?
C8 C9 H9 118.5 ?
C10 C9 H9 118.5 ?
C9 C10 C11 117.8(2) ?
C9 C10 C13 120.9(2) ?
C11 C10 C13 121.4(2) ?
C12 C11 C10 119.0(2) ?
C12 C11 C14 120.3(2) ?
C10 C11 C14 120.7(2) ?
C7 C12 C11 122.2(2) ?
C7 C12 H12 118.9 ?
C11 C12 H12 118.9 ?
C10 C13 H13A 109.5 ?
C10 C13 H13B 109.5 ?
H13A C13 H13B 109.5 ?
C10 C13 H13C 109.5 ?
H13A C13 H13C 109.5 ?
H13B C13 H13C 109.5 ?
C11 C14 H14A 109.5 ?
C11 C14 H14B 109.5 ?
H14A C14 H14B 109.5 ?
C11 C14 H14C 109.5 ?
H14A C14 H14C 109.5 ?
H14B C14 H14C 109.5 ?

loop_
_geom_bond_atom_site_label_1
_geom_bond_atom_site_label_2
_geom_bond_distance
_geom_bond_publ_flag
N1 C1 1.349(3) y
N1 C4 1.366(3) y
N1 H1 0.86(2) ?
N2 C5 1.284(3) y
N2 C7 1.423(3) y
C1 C2 1.367(3) y
C1 H1A 0.9300 ?
C2 C3 1.387(3) y
C2 H2 0.9300 ?
C3 C4 1.387(3) y
C3 H3 0.9300 ?
C4 C5 1.447(3) y
C5 C6 1.517(3) ?
C6 H6A 0.9600 ?
C6 H6B 0.9600 ?
C6 H6C 0.9600 ?
C7 C12 1.384(3) ?
C7 C8 1.388(3) ?
C8 C9 1.375(3) ?
C8 H8 0.9300 ?
C9 C10 1.382(3) ?
C9 H9 0.9300 ?
C10 C11 1.403(3) ?
C10 C13 1.505(3) ?
C11 C12 1.395(3) ?
C11 C14 1.506(3) ?
C12 H12 0.9300 ?
C13 H13A 0.9600 ?
C13 H13B 0.9600 ?
C13 H13C 0.9600 ?
C14 H14A 0.9600 ?
C14 H14B 0.9600 ?
C14 H14C 0.9600 ?

loop_
_geom_hbond_atom_site_label_D
_geom_hbond_atom_site_label_H
_geom_hbond_atom_site_label_A
_geom_hbond_site_symmetry_A
_geom_hbond_distance_DH
_geom_hbond_distance_HA
_geom_hbond_distance_DA
_geom_hbond_angle_DHA
N1 H1 N2 3_565 0.86(2) 2.33(2) 3.122(3) 154(2)
C1 H1A Cg1 3_565 0.93 2.76 3.537(6) 142.2

loop_
_geom_torsion_atom_site_label_1
_geom_torsion_atom_site_label_2
_geom_torsion_atom_site_label_3
_geom_torsion_atom_site_label_4
_geom_torsion
_geom_torsion_publ_flag
C4 N1 C1 C2 0.2(3) ?
N1 C1 C2 C3 -0.3(3) ?
C1 C2 C3 C4 0.3(3) ?
C1 N1 C4 C3 0.0(3) ?
C1 N1 C4 C5 177.7(2) ?
C2 C3 C4 N1 -0.1(3) ?
C2 C3 C4 C5 -177.6(2) ?
C7 N2 C5 C4 -177.21(18) ?
C7 N2 C5 C6 2.6(3) ?
N1 C4 C5 N2 -3.3(3) y
C3 C4 C5 N2 173.8(2) ?
N1 C4 C5 C6 176.8(2) ?
C3 C4 C5 C6 -6.0(4) ?
C5 N2 C7 C12 -97.8(3) ?
C5 N2 C7 C8 87.4(3) y
C12 C7 C8 C9 2.1(3) ?
N2 C7 C8 C9 177.1(2) ?
C7 C8 C9 C10 -0.8(4) ?
C8 C9 C10 C11 -1.0(4) ?
C8 C9 C10 C13 177.8(2) ?
C9 C10 C11 C12 1.5(3) ?
C13 C10 C11 C12 -177.3(2) ?
C9 C10 C11 C14 -178.4(2) ?
C13 C10 C11 C14 2.7(3) ?
C8 C7 C12 C11 -1.6(3) ?
N2 C7 C12 C11 -176.56(19) ?
C10 C11 C12 C7 -0.2(3) ?
C14 C11 C12 C7 179.7(2) ?
